data_7119988
loop_
_publ_author_name
'Fujita, Daiki'
'Sugimoto, Hideki'
'Shiota, Yoshihito'
'Morimoto, Yuma'
'Yoshizawa, Kazunari'
'Itoh, Shinobu'

_publ_section_title
;
 Catalytic C-H amination driven by intramolecular ligand-to-nitrene
 one-electron transfer through a rhodium(iii) centre.
;
_journal_issue 35
_journal_name_full 'Chemical communications (Cambridge, England)'
_journal_page_first 4849
_journal_page_last 4852
_journal_paper_doi 10.1039/c7cc01840a
_journal_volume 53
_journal_year 2017
_chemical_formula_moiety 'C46 H62 N5 O5 Rh'
_chemical_formula_sum 'C46 H62 N5 O5 Rh'
_chemical_formula_weight 867.93
_space_group_crystal_system monoclinic
_space_group_IT_number 14
_space_group_name_Hall '-P 2ybc'
_space_group_name_H-M_alt 'P 1 21/c 1'
_symmetry_space_group_name_Hall '-P 2ybc'
_symmetry_space_group_name_H-M 'P 1 21/c 1'
_atom_sites_solution_hydrogens geom
_atom_sites_solution_primary direct
_atom_sites_solution_secondary difmap
_audit_update_record
;
2017-03-02 deposited with the CCDC.
2017-04-10 downloaded from the CCDC.
;
_cell_angle_alpha 90.0000
_cell_angle_beta 94.0290(12)
_cell_angle_gamma 90.0000
_cell_formula_units_Z 4
_cell_length_a 12.1457(6)
_cell_length_b 18.9914(10)
_cell_length_c 19.1816(10)
_cell_measurement_reflns_used 21742
_cell_measurement_temperature 103
_cell_measurement_theta_max 27.45
_cell_measurement_theta_min 3.00
_cell_volume 4413.6(4)
_computing_cell_refinement 'RAPID AUTO'
_computing_data_collection 'RAPID AUTO (Rigaku, ????)'
_computing_data_reduction 'RAPID AUTO'
_computing_molecular_graphics 'CrystalStructure 4.2.2'
_computing_publication_material 'CrystalStructure 4.2.2 (Rigaku, 2016)'
_computing_structure_refinement 'CRYSTALS (Carruthers, et al., 1999)'
_computing_structure_solution 'SIR2011 (Burla, et al., 2012)'
_diffrn_ambient_temperature 103
_diffrn_detector_area_resol_mean 10.000
_diffrn_measured_fraction_theta_full 0.996
_diffrn_measured_fraction_theta_max 0.996
_diffrn_measurement_device_type 'Rigaku R-AXIS RAPID'
_diffrn_measurement_method \w
_diffrn_radiation_type 'Mo K\a'
_diffrn_radiation_wavelength 0.71075
_diffrn_reflns_av_R_equivalents 0.0297
_diffrn_reflns_limit_h_max 15
_diffrn_reflns_limit_h_min -15
_diffrn_reflns_limit_k_max 24
_diffrn_reflns_limit_k_min -24
_diffrn_reflns_limit_l_max 24
_diffrn_reflns_limit_l_min -24
_diffrn_reflns_number 42649
_diffrn_reflns_theta_full 27.47
_diffrn_reflns_theta_max 27.47
_diffrn_reflns_theta_min 3.002
_diffrn_standards_number 0
_exptl_absorpt_coefficient_mu 0.436
_exptl_absorpt_correction_T_max 0.877
_exptl_absorpt_correction_T_min 0.717
_exptl_absorpt_correction_type multi-scan
_exptl_absorpt_process_details 'ABSCOR (Rigaku, 1995)'
_exptl_crystal_colour red
_exptl_crystal_density_diffrn 1.306
_exptl_crystal_density_method 'not measured'
_exptl_crystal_description block
_exptl_crystal_F_000 1832.00
_exptl_crystal_size_max 0.600
_exptl_crystal_size_mid 0.300
_exptl_crystal_size_min 0.300
_refine_diff_density_max 1.030
_refine_diff_density_min -0.582
_refine_ls_extinction_method none
_refine_ls_goodness_of_fit_ref 1.169
_refine_ls_hydrogen_treatment constr
_refine_ls_number_parameters 576
_refine_ls_number_reflns 10069
_refine_ls_R_factor_gt 0.0307
_refine_ls_shift/su_max 0.000
_refine_ls_structure_factor_coef Fsqd
_refine_ls_weighting_details 'w = 1/[0.0010Fo^2^ + 1.0000\s(Fo^2^)]/(4Fo^2^)'
_refine_ls_weighting_scheme calc
_refine_ls_wR_factor_ref 0.0951
_reflns_number_gt 9093
_reflns_number_total 10069
_reflns_threshold_expression F^2^>2.0\s(F^2^)
_cod_data_source_file c7cc01840a3.cif
_cod_data_source_block 20150307
_cod_depositor_comments 'Adding full bibliography for 7119986--7119988.cif.'
_cod_database_code 7119988

loop_
_space_group_symop_id
_space_group_symop_operation_xyz
1 +X,+Y,+Z
2 -X,1/2+Y,1/2-Z
3 -X,-Y,-Z
4 +X,-1/2-Y,-1/2+Z

loop_
_atom_site_label
_atom_site_type_symbol
_atom_site_fract_x
_atom_site_fract_y
_atom_site_fract_z
_atom_site_U_iso_or_equiv
_atom_site_adp_type
_atom_site_occupancy
_atom_site_site_symmetry_multiplicity
_atom_site_calc_flag
_atom_site_refinement_flags
Rh1 Rh 0.652790(10) 0.108610(10) 0.181280(10) 0.01088(4) Uani 1 4 d .
O1 O 0.76670(9) 0.09113(6) 0.26120(6) 0.0157(3) Uani 1 4 d .
O2 O 0.55807(9) 0.17454(6) 0.23283(6) 0.0148(3) Uani 1 4 d .
O3 O 0.69055(10) -0.01773(7) -0.06607(6) 0.0254(3) Uani 1 4 d .
O4 O 0.54768(9) 0.04979(6) -0.08791(6) 0.0185(3) Uani 1 4 d .
O5 O 0.96981(13) 0.15733(9) 0.13554(15) 0.0784(7) Uani 1 4 d .
N1 N 0.74555(10) 0.04169(7) 0.13201(7) 0.0129(3) Uani 1 4 d .
N2 N 0.54244(11) 0.12727(7) 0.10278(7) 0.0130(3) Uani 1 4 d .
N3 N 0.56511(11) 0.01901(7) 0.20733(7) 0.0147(3) Uani 1 4 d .
N4 N 0.74733(11) 0.19651(7) 0.15912(7) 0.0174(3) Uani 1 4 d .
N5 N 0.62447(11) 0.02695(7) -0.04622(7) 0.0159(3) Uani 1 4 d .
C1 C 0.83087(12) 0.01135(8) 0.17740(8) 0.0129(3) Uani 1 4 d .
C2 C 0.90080(12) -0.04312(8) 0.15961(8) 0.0146(4) Uani 1 4 d .
C3 C 0.98234(12) -0.06773(8) 0.20757(8) 0.0149(4) Uani 1 4 d .
C4 C 0.99244(12) -0.03501(8) 0.27372(8) 0.0153(4) Uani 1 4 d .
C5 C 0.92518(12) 0.01887(8) 0.29441(8) 0.0136(3) Uani 1 4 d .
C6 C 0.83922(12) 0.04205(8) 0.24515(8) 0.0131(3) Uani 1 4 d .
C7 C 0.72344(12) 0.02396(8) 0.06627(8) 0.0142(4) Uani 1 4 d .
C8 C 0.63353(12) 0.05230(8) 0.02336(8) 0.0139(3) Uani 1 4 d .
C9 C 0.54972(13) 0.10030(8) 0.04073(8) 0.0133(4) Uani 1 4 d .
C10 C 0.46033(12) 0.17647(8) 0.12099(8) 0.0134(3) Uani 1 4 d .
C11 C 0.37750(12) 0.20422(8) 0.07449(8) 0.0151(4) Uani 1 4 d .
C12 C 0.30678(12) 0.25553(8) 0.09639(8) 0.0158(4) Uani 1 4 d .
C13 C 0.32036(13) 0.27728(8) 0.16648(9) 0.0163(4) Uani 1 4 d .
C14 C 0.40097(12) 0.25148(8) 0.21476(8) 0.0146(4) Uani 1 4 d .
C15 C 0.47447(12) 0.19991(8) 0.19125(8) 0.0133(3) Uani 1 4 d .
C16 C 1.05957(13) -0.12928(9) 0.19297(9) 0.0206(4) Uani 1 4 d .
C17 C 1.04125(18) -0.18923(10) 0.24485(11) 0.0349(5) Uani 1 4 d .
C18 C 1.03677(18) -0.15832(11) 0.11894(11) 0.0368(5) Uani 1 4 d .
C19 C 1.18070(17) -0.10600(11) 0.20183(14) 0.0359(6) Uani 1 4 d .
C20 C 0.94245(12) 0.05406(8) 0.36667(8) 0.0147(3) Uani 1 4 d .
C21 C 0.83936(13) 0.04603(9) 0.40797(9) 0.0204(4) Uani 1 4 d .
C22 C 1.03982(13) 0.02128(9) 0.41045(9) 0.0198(4) Uani 1 4 d .
C23 C 0.96674(16) 0.13255(9) 0.35718(10) 0.0266(5) Uani 1 4 d .
C24 C 0.22304(13) 0.29313(8) 0.04503(9) 0.0185(4) Uani 1 4 d .
C25 C 0.18516(15) 0.24546(10) -0.01664(10) 0.0291(5) Uani 1 4 d .
C26 C 0.11987(14) 0.31680(10) 0.08041(10) 0.0270(5) Uani 1 4 d .
C27 C 0.28060(15) 0.35813(10) 0.01685(10) 0.0270(5) Uani 1 4 d .
C28 C 0.41639(13) 0.27987(8) 0.28971(9) 0.0184(4) Uani 1 4 d .
C29 C 0.40797(15) 0.21984(10) 0.34244(9) 0.0242(4) Uani 1 4 d .
C30 C 0.52987(14) 0.31564(10) 0.30070(10) 0.0272(5) Uani 1 4 d .
C31 C 0.32762(15) 0.33461(10) 0.30462(10) 0.0256(4) Uani 1 4 d .
C33 C 0.39157(14) 0.03399(10) 0.26272(10) 0.0255(4) Uani 1 4 d .
C34 C 0.33307(16) 0.03473(11) 0.32164(11) 0.0348(6) Uani 1 4 d .
C35 C 0.38488(18) 0.02291(10) 0.38659(11) 0.0331(5) Uani 1 4 d .
C36 C 0.49741(18) 0.01039(11) 0.39280(10) 0.0345(5) Uani 1 4 d .
C37 C 0.55764(15) 0.00898(10) 0.33386(9) 0.0257(4) Uani 1 4 d .
C32 C 0.50396(13) 0.02065(8) 0.26908(8) 0.0156(4) Uani 1 4 d .
C38 C 0.71591(13) 0.23965(8) 0.09831(9) 0.0180(4) Uani 1 4 d .
C39 C 0.64753(14) 0.29753(9) 0.10481(11) 0.0263(5) Uani 1 4 d .
C40 C 0.61270(16) 0.33585(10) 0.04535(13) 0.0364(5) Uani 1 4 d .
C41 C 0.64600(17) 0.31692(11) -0.01916(12) 0.0381(6) Uani 1 4 d .
C42 C 0.71447(17) 0.25957(12) -0.02504(10) 0.0350(5) Uani 1 4 d .
C43 C 0.75014(14) 0.22068(10) 0.03363(10) 0.0257(4) Uani 1 4 d .
C44 C 1.14327(19) 0.11662(13) 0.18062(12) 0.0451(7) Uani 1 4 d .
C45 C 1.04771(16) 0.11859(11) 0.12815(13) 0.0353(6) Uani 1 4 d .
C46 C 1.0516(2) 0.07170(14) 0.06653(13) 0.0502(7) Uani 1 4 d .
H1 H 0.37006 0.18802 0.02866 0.0184 Uiso 1 4 calc R
H2 H 0.2722 0.31125 0.18149 0.0200 Uiso 1 4 calc R
H3 H 0.75472 0.2387 0.18757 0.0228 Uiso 1 4 calc R
H4 H 1.04843 -0.0505 0.30562 0.0182 Uiso 1 4 calc R
H5 H 0.49683 0.11331 0.00569 0.0157 Uiso 1 4 calc R
H6 H 0.76947 -0.00857 0.04668 0.0166 Uiso 1 4 calc R
H7 H 0.79732 0.18254 0.02968 0.0308 Uiso 1 4 calc R
H8 H 0.73649 0.24668 -0.06872 0.0420 Uiso 1 4 calc R
H9 H 0.62218 0.34268 -0.05861 0.0450 Uiso 1 4 calc R
H10 H 0.56657 0.37454 0.04917 0.0438 Uiso 1 4 calc R
H11 H 0.62561 0.31075 0.14842 0.0317 Uiso 1 4 calc R
H12 H 0.63299 -0.00035 0.33777 0.0309 Uiso 1 4 calc R
H13 H 0.5332 0.00375 0.43678 0.0416 Uiso 1 4 calc R
H14 H 0.34472 0.02289 0.42612 0.0408 Uiso 1 4 calc R
H15 H 0.25756 0.04351 0.31754 0.0427 Uiso 1 4 calc R
H16 H 0.3562 0.04217 0.21889 0.0311 Uiso 1 4 calc R
H17 H 0.30975 0.38655 0.05521 0.0329 Uiso 1 4 calc R
H18 H 0.33973 0.34333 -0.01044 0.0327 Uiso 1 4 calc R
H19 H 0.22838 0.38518 -0.01191 0.0328 Uiso 1 4 calc R
H20 H 0.24816 0.23164 -0.04093 0.0344 Uiso 1 4 calc R
H21 H 0.14979 0.20429 0.00034 0.0346 Uiso 1 4 calc R
H22 H 0.13414 0.27057 -0.04803 0.0344 Uiso 1 4 calc R
H23 H 0.06805 0.33758 0.04632 0.0325 Uiso 1 4 calc R
H24 H 0.08647 0.27693 0.10133 0.0328 Uiso 1 4 calc R
H25 H 0.14064 0.35086 0.1159 0.0329 Uiso 1 4 calc R
H26 H 0.5863 0.2826 0.29039 0.0328 Uiso 1 4 calc R
H27 H 0.53267 0.35549 0.27009 0.0327 Uiso 1 4 calc R
H28 H 0.54175 0.331 0.34832 0.0330 Uiso 1 4 calc R
H29 H 0.34268 0.35341 0.35076 0.0309 Uiso 1 4 calc R
H30 H 0.32856 0.37204 0.27103 0.0308 Uiso 1 4 calc R
H31 H 0.25627 0.31262 0.30145 0.0308 Uiso 1 4 calc R
H32 H 0.33712 0.19759 0.33521 0.0286 Uiso 1 4 calc R
H33 H 0.46494 0.18594 0.33586 0.0292 Uiso 1 4 calc R
H34 H 0.41665 0.23816 0.38915 0.0295 Uiso 1 4 calc R
H35 H 1.05292 -0.12259 0.08576 0.0436 Uiso 1 4 calc R
H36 H 1.08248 -0.19872 0.11251 0.0436 Uiso 1 4 calc R
H37 H 0.96053 -0.17159 0.11194 0.0433 Uiso 1 4 calc R
H38 H 1.19748 -0.0913 0.24927 0.0433 Uiso 1 4 calc R
H39 H 1.22803 -0.14443 0.19116 0.0431 Uiso 1 4 calc R
H40 H 1.19234 -0.06738 0.1709 0.0435 Uiso 1 4 calc R
H41 H 1.08306 -0.22988 0.23302 0.0415 Uiso 1 4 calc R
H42 H 1.06468 -0.1741 0.2913 0.0417 Uiso 1 4 calc R
H43 H 0.96424 -0.20102 0.24276 0.0420 Uiso 1 4 calc R
H44 H 0.96965 0.1555 0.40187 0.0316 Uiso 1 4 calc R
H45 H 1.03628 0.13814 0.33693 0.0317 Uiso 1 4 calc R
H46 H 0.9093 0.15329 0.32693 0.0312 Uiso 1 4 calc R
H47 H 0.82544 -0.00304 0.41554 0.0249 Uiso 1 4 calc R
H48 H 0.85107 0.06946 0.45222 0.0246 Uiso 1 4 calc R
H49 H 0.77701 0.06661 0.38198 0.0245 Uiso 1 4 calc R
H50 H 1.1058 0.02599 0.38607 0.0237 Uiso 1 4 calc R
H51 H 1.04944 0.04496 0.45467 0.0240 Uiso 1 4 calc R
H52 H 1.02526 -0.02771 0.41801 0.0235 Uiso 1 4 calc R
H53 H 1.11912 0.1022 0.22502 0.0550 Uiso 1 4 calc R
H54 H 1.19582 0.08321 0.16538 0.0559 Uiso 1 4 calc R
H55 H 1.17722 0.16219 0.18515 0.0558 Uiso 1 4 calc R
H57 H 0.82249 0.19511 0.1451 0.0218 Uiso 1 4 calc R
H58 H 0.5014 -0.0001 0.18041 0.0189 Uiso 1 4 calc R
H59 H 0.59789 -0.02553 0.22237 0.0194 Uiso 1 4 calc R
H63 H 0.89269 -0.06284 0.11517 0.0175 Uiso 1 4 calc R
H68 H 1.11155 0.08558 0.03954 0.0605 Uiso 1 4 calc R
H69 H 1.06275 0.0241 0.08232 0.0607 Uiso 1 4 calc R
H70 H 0.98349 0.07472 0.03807 0.0607 Uiso 1 4 calc R

loop_
_atom_site_aniso_label
_atom_site_aniso_U_11
_atom_site_aniso_U_22
_atom_site_aniso_U_33
_atom_site_aniso_U_12
_atom_site_aniso_U_13
_atom_site_aniso_U_23
Rh1 0.01182(8) 0.01169(8) 0.00889(8) 0.00278(4) -0.00104(5) -0.00153(4)
O1 0.0165(5) 0.0177(5) 0.0125(5) 0.0055(5) -0.0016(5) -0.0034(5)
O2 0.0159(5) 0.0159(5) 0.0122(5) 0.0048(4) -0.0016(4) -0.0034(4)
O3 0.0291(7) 0.0317(7) 0.0153(6) 0.0128(5) 0.0002(5) -0.0081(5)
O4 0.0246(6) 0.0179(5) 0.0120(5) 0.0014(5) -0.0055(5) -0.0004(4)
O5 0.0281(8) 0.0418(10) 0.170(2) 0.0153(7) 0.0374(11) 0.0348(12)
N1 0.0128(6) 0.0137(6) 0.0119(6) 0.0026(5) -0.0003(5) -0.0006(5)
N2 0.0134(6) 0.0128(6) 0.0125(6) 0.0014(5) -0.0003(5) -0.0008(5)
N3 0.0179(6) 0.0138(6) 0.0124(6) 0.0010(5) 0.0006(5) -0.0013(5)
N4 0.0164(6) 0.0168(6) 0.0188(7) -0.0032(5) -0.0005(5) -0.0010(5)
N5 0.0210(7) 0.0155(6) 0.0112(6) -0.0003(5) 0.0007(5) 0.0003(5)
C1 0.0126(7) 0.0145(7) 0.0114(7) 0.0008(6) -0.0004(6) 0.0013(6)
C2 0.0153(7) 0.0160(7) 0.0123(7) 0.0006(6) 0.0007(6) -0.0013(6)
C3 0.0138(7) 0.0140(7) 0.0168(8) 0.0008(6) 0.0008(6) -0.0006(6)
C4 0.0132(7) 0.0171(7) 0.0152(8) 0.0003(6) -0.0019(6) 0.0036(6)
C5 0.0146(7) 0.0140(7) 0.0122(7) -0.0028(6) 0.0001(6) 0.0006(6)
C6 0.0138(7) 0.0128(7) 0.0127(7) -0.0001(6) 0.0012(6) 0.0007(6)
C7 0.0150(7) 0.0147(7) 0.0133(7) 0.0019(6) 0.0024(6) -0.0011(6)
C8 0.0171(7) 0.0152(7) 0.0091(7) -0.0005(6) 0.0002(6) -0.0017(6)
C9 0.0152(7) 0.0130(7) 0.0112(7) -0.0005(6) -0.0021(6) 0.0008(5)
C10 0.0134(7) 0.0118(7) 0.0149(7) 0.0003(6) 0.0006(6) -0.0011(6)
C11 0.0159(7) 0.0151(7) 0.0142(7) 0.0004(6) 0.0003(6) 0.0010(6)
C12 0.0137(7) 0.0146(7) 0.0188(8) 0.0006(6) -0.0002(6) 0.0027(6)
C13 0.0151(7) 0.0124(7) 0.0218(8) 0.0031(6) 0.0032(6) -0.0005(6)
C14 0.0160(7) 0.0126(7) 0.0154(7) -0.0010(6) 0.0022(6) -0.0024(6)
C15 0.0123(7) 0.0131(7) 0.0145(7) -0.0001(6) 0.0009(6) 0.0007(6)
C16 0.0186(8) 0.0209(8) 0.0215(9) 0.0078(7) -0.0034(7) -0.0050(7)
C17 0.0423(11) 0.0209(9) 0.0411(12) 0.0120(8) 0.0012(10) 0.0032(8)
C18 0.0435(11) 0.0367(11) 0.0288(10) 0.0250(9) -0.0082(9) -0.0133(9)
C19 0.0197(9) 0.0373(12) 0.0512(14) 0.0076(8) 0.0046(10) -0.0118(9)
C20 0.0160(7) 0.0162(7) 0.0114(7) -0.0009(6) -0.0027(6) -0.0000(6)
C21 0.0185(8) 0.0276(9) 0.0151(8) 0.0025(7) -0.0002(6) -0.0023(7)
C22 0.0173(8) 0.0279(9) 0.0139(8) 0.0004(7) -0.0013(6) 0.0003(7)
C23 0.0378(10) 0.0199(8) 0.0208(9) -0.0069(8) -0.0059(8) -0.0019(7)
C24 0.0162(7) 0.0173(8) 0.0218(8) 0.0041(6) -0.0006(7) 0.0053(6)
C25 0.0290(9) 0.0267(9) 0.0297(10) 0.0074(8) -0.0107(8) 0.0029(8)
C26 0.0184(8) 0.0328(10) 0.0296(10) 0.0080(7) -0.0005(7) 0.0081(8)
C27 0.0243(9) 0.0222(9) 0.0345(10) 0.0049(7) 0.0012(8) 0.0111(8)
C28 0.0171(7) 0.0184(8) 0.0199(8) 0.0017(6) 0.0019(6) -0.0065(6)
C29 0.0299(9) 0.0272(9) 0.0157(8) 0.0057(7) 0.0030(7) -0.0027(7)
C30 0.0232(8) 0.0273(9) 0.0310(10) -0.0026(7) 0.0009(8) -0.0148(8)
C31 0.0267(8) 0.0242(9) 0.0262(9) 0.0067(7) 0.0039(7) -0.0091(7)
C33 0.0211(8) 0.0290(9) 0.0267(10) 0.0025(7) 0.0027(7) 0.0049(7)
C34 0.0292(10) 0.0322(11) 0.0454(13) 0.0057(8) 0.0190(9) 0.0051(9)
C35 0.0456(12) 0.0268(9) 0.0297(11) -0.0064(8) 0.0222(9) -0.0047(8)
C36 0.0459(12) 0.0438(12) 0.0141(9) -0.0118(10) 0.0050(8) -0.0011(8)
C37 0.0237(8) 0.0369(10) 0.0162(8) -0.0069(8) -0.0012(7) 0.0024(7)
C32 0.0198(8) 0.0129(7) 0.0143(8) -0.0027(6) 0.0031(6) -0.0027(6)
C38 0.0147(7) 0.0160(7) 0.0228(8) -0.0034(6) -0.0015(6) 0.0008(6)
C39 0.0228(8) 0.0177(8) 0.0389(11) -0.0007(7) 0.0060(8) 0.0022(8)
C40 0.0247(9) 0.0205(9) 0.0635(15) 0.0017(7) -0.0001(10) 0.0143(9)
C41 0.0316(10) 0.0372(11) 0.0440(13) -0.0079(9) -0.0078(9) 0.0224(10)
C42 0.0370(11) 0.0438(12) 0.0242(10) -0.0074(9) 0.0018(8) 0.0082(9)
C43 0.0224(8) 0.0279(9) 0.0270(10) 0.0014(7) 0.0034(7) 0.0021(8)
C44 0.0507(16) 0.0402(14) 0.0445(16) -0.0014(10) 0.0055(13) 0.0088(10)
C45 0.0212(9) 0.0307(10) 0.0558(14) 0.0035(8) 0.0142(9) 0.0251(10)
C46 0.0508(14) 0.0587(15) 0.0410(13) -0.0140(12) 0.0012(11) 0.0230(12)

loop_
_atom_type_symbol
_atom_type_description
_atom_type_scat_dispersion_real
_atom_type_scat_dispersion_imag
_atom_type_scat_source
Rh Rh -1.1178 0.9187
;
International Tables for Crystallography
(Vol. C, Tables 4.2.6.8 and 6.1.1.4)
;
C C 0.0033 0.0016
;
International Tables for Crystallography
(Vol. C, Tables 4.2.6.8 and 6.1.1.4)
;
N N 0.0061 0.0033
;
International Tables for Crystallography
(Vol. C, Tables 4.2.6.8 and 6.1.1.4)
;
H H 0.0000 0.0000
;
International Tables for Crystallography
(Vol. C, Table 6.1.1.4)
;
O O 0.0106 0.0060
;
International Tables for Crystallography
(Vol. C, Tables 4.2.6.8 and 6.1.1.4)
;

loop_
_geom_angle_atom_site_label_1
_geom_angle_atom_site_label_2
_geom_angle_atom_site_label_3
_geom_angle
_geom_angle_publ_flag
O1 Rh1 O2 96.57(5) yes
O1 Rh1 N1 82.79(5) yes
O1 Rh1 N2 179.04(5) yes
O1 Rh1 N3 91.04(5) yes
O1 Rh1 N4 85.91(5) yes
O2 Rh1 N1 178.61(5) yes
O2 Rh1 N2 83.22(5) yes
O2 Rh1 N3 94.07(5) yes
O2 Rh1 N4 86.79(5) yes
N1 Rh1 N2 97.44(5) yes
N1 Rh1 N3 84.72(5) yes
N1 Rh1 N4 94.39(5) yes
N2 Rh1 N3 89.91(5) yes
N2 Rh1 N4 93.14(5) yes
N3 Rh1 N4 176.91(5) yes
Rh1 O1 C6 111.61(9) yes
Rh1 O2 C15 111.63(10) yes
Rh1 N1 C1 112.38(10) yes
Rh1 N1 C7 122.48(10) yes
C1 N1 C7 124.92(13) yes
Rh1 N2 C9 122.61(11) yes
Rh1 N2 C10 112.27(10) yes
C9 N2 C10 124.99(13) yes
Rh1 N3 C32 118.69(10) yes
Rh1 N4 C38 119.80(10) yes
O3 N5 O4 120.25(13) yes
O3 N5 C8 120.71(13) yes
O4 N5 C8 119.04(13) yes
N1 C1 C2 125.32(14) yes
N1 C1 C6 113.22(13) yes
C2 C1 C6 121.46(13) yes
C1 C2 C3 120.45(14) yes
C2 C3 C4 117.51(14) yes
C2 C3 C16 123.56(14) yes
C4 C3 C16 118.91(13) yes
C3 C4 C5 124.59(14) yes
C4 C5 C6 117.19(14) yes
C4 C5 C20 122.20(13) yes
C6 C5 C20 120.60(13) yes
O1 C6 C1 119.47(13) yes
O1 C6 C5 121.81(14) yes
C1 C6 C5 118.72(14) yes
N1 C7 C8 123.61(14) yes
N5 C8 C7 114.92(13) yes
N5 C8 C9 115.40(13) yes
C7 C8 C9 129.64(14) yes
N2 C9 C8 124.09(14) yes
N2 C10 C11 125.00(14) yes
N2 C10 C15 113.44(13) yes
C11 C10 C15 121.40(14) yes
C10 C11 C12 120.36(14) yes
C11 C12 C13 117.64(13) yes
C11 C12 C24 121.89(14) yes
C13 C12 C24 120.22(14) yes
C12 C13 C14 124.35(15) yes
C13 C14 C15 117.46(14) yes
C13 C14 C28 122.32(14) yes
C15 C14 C28 120.12(13) yes
O2 C15 C10 119.36(13) yes
O2 C15 C14 121.84(14) yes
C10 C15 C14 118.78(13) yes
C3 C16 C17 109.10(14) yes
C3 C16 C18 111.73(14) yes
C3 C16 C19 110.70(14) yes
C17 C16 C18 107.97(15) yes
C17 C16 C19 108.83(15) yes
C18 C16 C19 108.44(17) yes
C5 C20 C21 110.91(12) yes
C5 C20 C22 111.58(13) yes
C5 C20 C23 109.29(13) yes
C21 C20 C22 107.61(13) yes
C21 C20 C23 109.18(13) yes
C22 C20 C23 108.20(13) yes
C12 C24 C25 111.60(13) yes
C12 C24 C26 112.09(14) yes
C12 C24 C27 107.53(13) yes
C25 C24 C26 107.70(13) yes
C25 C24 C27 108.80(15) yes
C26 C24 C27 109.05(14) yes
C14 C28 C29 110.34(13) yes
C14 C28 C30 109.44(14) yes
C14 C28 C31 111.74(13) yes
C29 C28 C30 109.81(14) yes
C29 C28 C31 107.45(14) yes
C30 C28 C31 108.00(13) yes
C34 C33 C32 119.46(17) yes
C33 C34 C35 120.85(18) yes
C34 C35 C36 119.5(2) yes
C35 C36 C37 120.43(18) yes
C36 C37 C32 119.15(17) yes
N3 C32 C33 119.53(14) yes
N3 C32 C37 119.88(14) yes
C33 C32 C37 120.59(16) yes
N4 C38 C39 119.92(16) yes
N4 C38 C43 119.61(14) yes
C39 C38 C43 120.39(16) yes
C38 C39 C40 119.28(19) yes
C39 C40 C41 120.53(18) yes
C40 C41 C42 119.8(2) yes
C41 C42 C43 120.58(19) yes
C38 C43 C42 119.44(17) yes
O5 C45 C44 121.0(2) yes
O5 C45 C46 121.7(2) yes
C44 C45 C46 117.32(19) yes
Rh1 N3 H58 125.386 no
Rh1 N3 H59 125.210 no
C32 N3 H58 90.441 no
C32 N3 H59 89.935 no
H58 N3 H59 97.322 no
Rh1 N4 H3 125.217 no
Rh1 N4 H57 125.212 no
C38 N4 H3 89.689 no
C38 N4 H57 89.548 no
H3 N4 H57 97.292 no
C1 C2 H63 119.698 no
C3 C2 H63 119.854 no
C3 C4 H4 117.768 no
C5 C4 H4 117.646 no
N1 C7 H6 118.012 no
C8 C7 H6 118.374 no
N2 C9 H5 117.871 no
C8 C9 H5 118.038 no
C10 C11 H1 119.713 no
C12 C11 H1 119.929 no
C12 C13 H2 117.779 no
C14 C13 H2 117.875 no
C16 C17 H41 109.832 no
C16 C17 H42 109.382 no
C16 C17 H43 109.293 no
H41 C17 H42 109.440 no
H41 C17 H43 109.429 no
H42 C17 H43 109.451 no
C16 C18 H35 109.169 no
C16 C18 H36 109.794 no
C16 C18 H37 109.529 no
H35 C18 H36 109.438 no
H35 C18 H37 109.443 no
H36 C18 H37 109.454 no
C16 C19 H38 109.081 no
C16 C19 H39 109.952 no
C16 C19 H40 109.476 no
H38 C19 H39 109.438 no
H38 C19 H40 109.448 no
H39 C19 H40 109.431 no
C20 C21 H47 109.457 no
C20 C21 H48 109.546 no
C20 C21 H49 109.493 no
H47 C21 H48 109.446 no
H47 C21 H49 109.443 no
H48 C21 H49 109.442 no
C20 C22 H50 109.478 no
C20 C22 H51 109.572 no
C20 C22 H52 109.451 no
H50 C22 H51 109.442 no
H50 C22 H52 109.441 no
H51 C22 H52 109.442 no
C20 C23 H44 109.314 no
C20 C23 H45 109.738 no
C20 C23 H46 109.451 no
H44 C23 H45 109.439 no
H44 C23 H46 109.450 no
H45 C23 H46 109.434 no
C24 C25 H20 109.236 no
C24 C25 H21 109.638 no
C24 C25 H22 109.624 no
H20 C25 H21 109.447 no
H20 C25 H22 109.440 no
H21 C25 H22 109.442 no
C24 C26 H23 109.634 no
C24 C26 H24 109.641 no
C24 C26 H25 109.217 no
H23 C26 H24 109.441 no
H23 C26 H25 109.457 no
H24 C26 H25 109.436 no
C24 C27 H17 109.555 no
C24 C27 H18 109.458 no
C24 C27 H19 109.498 no
H17 C27 H18 109.440 no
H17 C27 H19 109.442 no
H18 C27 H19 109.435 no
C28 C29 H32 109.444 no
C28 C29 H33 109.273 no
C28 C29 H34 109.778 no
H32 C29 H33 109.445 no
H32 C29 H34 109.445 no
H33 C29 H34 109.443 no
C28 C30 H26 109.208 no
C28 C30 H27 109.534 no
C28 C30 H28 109.754 no
H26 C30 H27 109.440 no
H26 C30 H28 109.441 no
H27 C30 H28 109.450 no
C28 C31 H29 109.390 no
C28 C31 H30 109.509 no
C28 C31 H31 109.599 no
H29 C31 H30 109.445 no
H29 C31 H31 109.443 no
H30 C31 H31 109.441 no
C34 C33 H16 120.545 no
C32 C33 H16 119.996 no
C33 C34 H15 119.681 no
C35 C34 H15 119.471 no
C34 C35 H14 120.416 no
C36 C35 H14 120.071 no
C35 C36 H13 119.809 no
C37 C36 H13 119.751 no
C36 C37 H12 120.628 no
C32 C37 H12 120.212 no
C38 C39 H11 120.350 no
C40 C39 H11 120.370 no
C39 C40 H10 119.873 no
C41 C40 H10 119.598 no
C40 C41 H9 119.991 no
C42 C41 H9 120.236 no
C41 C42 H8 119.640 no
C43 C42 H8 119.779 no
C38 C43 H7 120.102 no
C42 C43 H7 120.451 no
C45 C44 H53 109.640 no
C45 C44 H54 108.393 no
C45 C44 H55 110.460 no
H53 C44 H54 109.435 no
H53 C44 H55 109.449 no
H54 C44 H55 109.443 no
C45 C46 H68 109.423 no
C45 C46 H69 109.003 no
C45 C46 H70 110.072 no
H68 C46 H69 109.436 no
H68 C46 H70 109.447 no
H69 C46 H70 109.443 no

loop_
_geom_bond_atom_site_label_1
_geom_bond_atom_site_label_2
_geom_bond_distance
_geom_bond_publ_flag
Rh1 O1 2.0190(11) yes
Rh1 O2 2.0072(12) yes
Rh1 N1 1.9817(13) yes
Rh1 N2 1.9763(13) yes
Rh1 N3 2.0866(14) yes
Rh1 N4 2.0867(14) yes
O1 C6 1.3332(19) yes
O2 C15 1.3362(18) yes
O3 N5 1.2458(19) yes
O4 N5 1.2620(17) yes
O5 C45 1.215(3) yes
N1 C1 1.4273(19) yes
N1 C7 1.315(2) yes
N2 C9 1.304(2) yes
N2 C10 1.428(2) yes
N3 C32 1.442(2) yes
N4 C38 1.454(2) yes
N5 C8 1.416(2) yes
C1 C2 1.396(2) yes
C1 C6 1.421(2) yes
C2 C3 1.385(2) yes
C3 C4 1.410(2) yes
C3 C16 1.537(2) yes
C4 C5 1.385(2) yes
C5 C6 1.428(2) yes
C5 C20 1.540(2) yes
C7 C8 1.426(2) yes
C8 C9 1.423(2) yes
C10 C11 1.400(2) yes
C10 C15 1.418(2) yes
C11 C12 1.384(2) yes
C12 C13 1.405(2) yes
C12 C24 1.541(2) yes
C13 C14 1.389(2) yes
C14 C15 1.420(2) yes
C14 C28 1.535(2) yes
C16 C17 1.539(3) yes
C16 C18 1.530(3) yes
C16 C19 1.534(3) yes
C20 C21 1.536(2) yes
C20 C22 1.534(2) yes
C20 C23 1.533(2) yes
C24 C25 1.534(2) yes
C24 C26 1.534(2) yes
C24 C27 1.536(2) yes
C28 C29 1.532(2) yes
C28 C30 1.538(2) yes
C28 C31 1.539(2) yes
C33 C34 1.377(3) yes
C33 C32 1.385(2) yes
C34 C35 1.374(3) yes
C35 C36 1.384(3) yes
C36 C37 1.389(3) yes
C37 C32 1.380(2) yes
C38 C39 1.389(2) yes
C38 C43 1.384(3) yes
C39 C40 1.393(3) yes
C40 C41 1.376(3) yes
C41 C42 1.380(3) yes
C42 C43 1.390(3) yes
C44 C45 1.482(3) yes
C45 C46 1.483(3) yes
N3 H58 0.970 no
N3 H59 0.970 no
N4 H3 0.970 no
N4 H57 0.970 no
C2 H63 0.930 no
C4 H4 0.930 no
C7 H6 0.930 no
C9 H5 0.930 no
C11 H1 0.930 no
C13 H2 0.930 no
C17 H41 0.960 no
C17 H42 0.960 no
C17 H43 0.960 no
C18 H35 0.960 no
C18 H36 0.960 no
C18 H37 0.960 no
C19 H38 0.960 no
C19 H39 0.960 no
C19 H40 0.960 no
C21 H47 0.960 no
C21 H48 0.960 no
C21 H49 0.960 no
C22 H50 0.960 no
C22 H51 0.960 no
C22 H52 0.960 no
C23 H44 0.960 no
C23 H45 0.960 no
C23 H46 0.960 no
C25 H20 0.960 no
C25 H21 0.960 no
C25 H22 0.960 no
C26 H23 0.960 no
C26 H24 0.960 no
C26 H25 0.960 no
C27 H17 0.960 no
C27 H18 0.960 no
C27 H19 0.960 no
C29 H32 0.960 no
C29 H33 0.960 no
C29 H34 0.960 no
C30 H26 0.960 no
C30 H27 0.960 no
C30 H28 0.960 no
C31 H29 0.960 no
C31 H30 0.960 no
C31 H31 0.960 no
C33 H16 0.930 no
C34 H15 0.930 no
C35 H14 0.930 no
C36 H13 0.930 no
C37 H12 0.930 no
C39 H11 0.930 no
C40 H10 0.930 no
C41 H9 0.930 no
C42 H8 0.930 no
C43 H7 0.930 no
C44 H53 0.960 no
C44 H54 0.960 no
C44 H55 0.960 no
C46 H68 0.960 no
C46 H69 0.960 no
C46 H70 0.960 no

loop_
_geom_contact_atom_site_label_1
_geom_contact_atom_site_label_2
_geom_contact_distance
_geom_contact_publ_flag
_geom_contact_site_symmetry_2
Rh1 C8 3.2054(15) no .
O1 C20 2.9220(18) no .
O1 C21 3.015(2) no .
O1 C23 3.047(2) no .
O1 C37 3.365(2) no .
O1 C32 3.4736(19) no .
O2 C28 2.901(2) no .
O2 C29 3.004(2) no .
O2 C30 3.009(2) no .
O2 C33 3.421(2) no .
O2 C32 3.0856(19) no .
O2 C38 3.544(2) no .
O3 C7 2.6623(19) no .
O3 C9 3.555(2) no .
O4 C7 3.5577(18) no .
O4 C9 2.6459(19) no .
N1 C9 3.062(2) no .
N2 C7 3.064(2) no .
N2 C38 3.004(2) no .
N2 C39 3.475(2) no .
N2 C43 3.426(2) no .
N3 C1 3.321(2) no .
N3 C6 3.386(2) no .
N3 C7 3.429(2) no .
N3 C9 3.542(2) no .
N4 C6 3.509(2) no .
N4 C10 3.532(2) no .
N4 C15 3.414(2) no .
C1 C4 2.744(2) no .
C2 C5 2.838(2) no .
C2 C7 2.988(2) no .
C2 C17 3.590(2) no .
C2 C18 2.882(3) no .
C3 C6 2.840(2) no .
C4 C17 3.047(2) no .
C4 C19 3.064(3) no .
C4 C22 2.853(2) no .
C4 C23 3.586(2) no .
C6 C21 3.124(2) no .
C6 C23 3.083(2) no .
C8 C43 3.497(2) no .
C9 C11 2.980(2) no .
C9 C38 3.462(2) no .
C9 C43 3.349(2) no .
C10 C13 2.743(2) no .
C10 C38 3.384(2) no .
C10 C39 3.264(2) no .
C11 C14 2.832(2) no .
C11 C25 2.924(2) no .
C11 C27 3.312(2) no .
C12 C15 2.838(2) no .
C13 C26 2.942(2) no .
C13 C27 3.261(3) no .
C13 C30 3.566(2) no .
C13 C31 2.860(3) no .
C15 C29 3.088(2) no .
C15 C30 3.081(2) no .
C15 C39 3.331(2) no .
C33 C36 2.762(3) no .
C34 C37 2.765(3) no .
C35 C32 2.763(3) no .
C38 C41 2.772(3) no .
C39 C42 2.769(3) no .
C40 C43 2.770(3) no .
O3 N2 3.5428(18) no 3_655
O3 C9 3.378(2) no 3_655
O3 C46 3.296(3) no 3_755
O4 N2 3.5416(18) no 3_655
O4 N3 2.8966(17) no 3_655
O4 C8 3.2433(19) no 3_655
O4 C9 3.2394(19) no 3_655
O4 C30 3.328(2) no 4_565
O5 N1 3.496(2) no .
O5 N4 2.869(2) no .
O5 C1 3.372(2) no .
O5 C6 3.493(3) no .
O5 C38 3.486(2) no .
O5 C43 3.414(3) no .
N1 O5 3.496(2) no .
N2 O3 3.5428(18) no 3_655
N2 O4 3.5416(18) no 3_655
N3 O4 2.8966(17) no 3_655
N4 O5 2.869(2) no .
N5 C8 3.531(2) no 3_655
N5 C9 3.218(2) no 3_655
C1 O5 3.372(2) no .
C1 C45 3.511(3) no .
C2 C46 3.429(3) no .
C6 O5 3.493(3) no .
C8 O4 3.2433(19) no 3_655
C8 N5 3.531(2) no 3_655
C9 O3 3.378(2) no 3_655
C9 O4 3.2394(19) no 3_655
C9 N5 3.218(2) no 3_655
C30 O4 3.328(2) no 4_566
C38 O5 3.486(2) no .
C43 O5 3.414(3) no .
C45 C1 3.511(3) no .
C46 O3 3.296(3) no 3_755
C46 C2 3.429(3) no .
O1 H3 3.1371 no .
O1 H12 2.8545 no .
O1 H45 3.5999 no .
O1 H46 2.3825 no .
O1 H47 3.4893 no .
O1 H49 2.3578 no .
O1 H57 3.0871 no .
O1 H59 3.0745 no .
O2 H3 2.8696 no .
O2 H11 3.1895 no .
O2 H16 3.5086 no .
O2 H26 2.3441 no .
O2 H27 3.5280 no .
O2 H32 3.4627 no .
O2 H33 2.3550 no .
O2 H58 3.5196 no .
O3 H6 2.3098 no .
O4 H5 2.2838 no .
O5 H53 2.6255 no .
O5 H54 3.1022 no .
O5 H55 2.6312 no .
O5 H68 2.9422 no .
O5 H69 2.9800 no .
O5 H70 2.4552 no .
N1 H7 3.4025 no .
N1 H57 3.0648 no .
N1 H58 3.2668 no .
N1 H59 2.8787 no .
N1 H63 2.7056 no .
N2 H1 2.7051 no .
N2 H58 2.9020 no .
N3 H12 2.6049 no .
N3 H16 2.6000 no .
N4 H7 2.6107 no .
N4 H11 2.6253 no .
N5 H5 2.5103 no .
N5 H6 2.5082 no .
C1 H6 2.5930 no .
C1 H57 3.5446 no .
C1 H59 3.0959 no .
C2 H4 3.2207 no .
C2 H6 2.6799 no .
C2 H35 2.8401 no .
C2 H37 2.7218 no .
C2 H40 3.5623 no .
C2 H43 3.4579 no .
C3 H35 2.7497 no .
C3 H36 3.3622 no .
C3 H37 2.6939 no .
C3 H38 2.7156 no .
C3 H39 3.3552 no .
C3 H40 2.6930 no .
C3 H41 3.3368 no .
C3 H42 2.7267 no .
C3 H43 2.6330 no .
C4 H38 2.7801 no .
C4 H40 3.2917 no .
C4 H42 2.7964 no .
C4 H43 3.2220 no .
C4 H45 3.5322 no .
C4 H47 3.5579 no .
C4 H50 2.7322 no .
C4 H52 2.7719 no .
C4 H63 3.2371 no .
C5 H44 3.3342 no .
C5 H45 2.7317 no .
C5 H46 2.6382 no .
C5 H47 2.7267 no .
C5 H48 3.3585 no .
C5 H49 2.7031 no .
C5 H50 2.7166 no .
C5 H51 3.3647 no .
C5 H52 2.7342 no .
C6 H4 3.2369 no .
C6 H12 3.2717 no .
C6 H45 3.4009 no .
C6 H46 2.7314 no .
C6 H47 3.3942 no .
C6 H49 2.8206 no .
C6 H57 3.4813 no .
C6 H59 3.2015 no .
C6 H63 3.2914 no .
C7 H5 3.3698 no .
C7 H7 3.2336 no .
C7 H59 3.5799 no .
C7 H63 2.7481 no .
C8 H7 3.1712 no .
C9 H1 2.7422 no .
C9 H6 3.3718 no .
C9 H7 3.4085 no .
C9 H58 3.3734 no .
C10 H5 2.5816 no .
C10 H11 3.2652 no .
C10 H16 3.4591 no .
C10 H58 3.5655 no .
C11 H2 3.2169 no .
C11 H5 2.6630 no .
C11 H17 3.5723 no .
C11 H18 3.1207 no .
C11 H20 2.6743 no .
C11 H21 3.0198 no .
C12 H17 2.6116 no .
C12 H18 2.6935 no .
C12 H19 3.3177 no .
C12 H20 2.7180 no .
C12 H21 2.7356 no .
C12 H22 3.3669 no .
C12 H23 3.3714 no .
C12 H24 2.7147 no .
C12 H25 2.7560 no .
C13 H1 3.2328 no .
C13 H17 2.9732 no .
C13 H24 3.0220 no .
C13 H25 2.7131 no .
C13 H27 3.4764 no .
C13 H30 2.6912 no .
C13 H31 2.8359 no .
C13 H32 3.5657 no .
C14 H11 3.2891 no .
C14 H26 2.6574 no .
C14 H27 2.7108 no .
C14 H28 3.3395 no .
C14 H29 3.3635 no .
C14 H30 2.7045 no .
C14 H31 2.7591 no .
C14 H32 2.6905 no .
C14 H33 2.7010 no .
C14 H34 3.3467 no .
C15 H1 3.2909 no .
C15 H2 3.2368 no .
C15 H3 3.4882 no .
C15 H11 2.9475 no .
C15 H16 3.3802 no .
C15 H26 2.7503 no .
C15 H27 3.3714 no .
C15 H32 3.3253 no .
C15 H33 2.7970 no .
C16 H4 2.6395 no .
C16 H63 2.7390 no .
C17 H4 2.8799 no .
C17 H35 3.3159 no .
C17 H36 2.6279 no .
C17 H37 2.6873 no .
C17 H38 2.6541 no .
C17 H39 2.6943 no .
C17 H40 3.3317 no .
C18 H38 3.3157 no .
C18 H39 2.6330 no .
C18 H40 2.6985 no .
C18 H41 2.6036 no .
C18 H42 3.3133 no .
C18 H43 2.7145 no .
C18 H63 2.5175 no .
C19 H4 2.8469 no .
C19 H35 2.6418 no .
C19 H36 2.6781 no .
C19 H37 3.3208 no .
C19 H41 2.7201 no .
C19 H42 2.6350 no .
C19 H43 3.3279 no .
C20 H4 2.6802 no .
C21 H12 2.8978 no .
C21 H44 2.6203 no .
C21 H45 3.3310 no .
C21 H46 2.7337 no .
C21 H50 3.3143 no .
C21 H51 2.6443 no .
C21 H52 2.6524 no .
C22 H4 2.4377 no .
C22 H44 2.6891 no .
C22 H45 2.6282 no .
C22 H46 3.3178 no .
C22 H47 2.6530 no .
C22 H48 2.6444 no .
C22 H49 3.3141 no .
C23 H47 3.3316 no .
C23 H48 2.6632 no .
C23 H49 2.6942 no .
C23 H50 2.6690 no .
C23 H51 2.6475 no .
C23 H52 3.3186 no .
C24 H1 2.7112 no .
C24 H2 2.6658 no .
C25 H1 2.5912 no .
C25 H17 3.3281 no .
C25 H18 2.6386 no .
C25 H19 2.7052 no .
C25 H23 2.6046 no .
C25 H24 2.7010 no .
C25 H25 3.3100 no .
C26 H2 2.5864 no .
C26 H17 2.7320 no .
C26 H18 3.3280 no .
C26 H19 2.6244 no .
C26 H20 3.3122 no .
C26 H21 2.6711 no .
C26 H22 2.6326 no .
C27 H1 3.4109 no .
C27 H2 3.2896 no .
C27 H10 3.4990 no .
C27 H20 2.6633 no .
C27 H21 3.3301 no .
C27 H22 2.6772 no .
C27 H23 2.7095 no .
C27 H24 3.3317 no .
C27 H25 2.6405 no .
C28 H2 2.6871 no .
C29 H26 2.7226 no .
C29 H27 3.3395 no .
C29 H28 2.6615 no .
C29 H29 2.6659 no .
C29 H30 3.3130 no .
C29 H31 2.6295 no .
C30 H11 3.2203 no .
C30 H29 2.6291 no .
C30 H30 2.6933 no .
C30 H31 3.3246 no .
C30 H32 3.3411 no .
C30 H33 2.6868 no .
C30 H34 2.6949 no .
C31 H2 2.4505 no .
C31 H26 3.3229 no .
C31 H27 2.6515 no .
C31 H28 2.6767 no .
C31 H32 2.6683 no .
C31 H33 3.3124 no .
C31 H34 2.6281 no .
C33 H12 3.2407 no .
C33 H14 3.2315 no .
C33 H32 3.4862 no .
C33 H33 3.3037 no .
C33 H58 2.2332 no .
C33 H59 2.9032 no .
C34 H13 3.2215 no .
C34 H32 3.1040 no .
C34 H33 3.2901 no .
C34 H58 3.5685 no .
C35 H12 3.2480 no .
C35 H16 3.2319 no .
C35 H32 3.4975 no .
C35 H33 3.4076 no .
C36 H15 3.2210 no .
C36 H33 3.5218 no .
C36 H49 3.5797 no .
C37 H14 3.2454 no .
C37 H16 3.2386 no .
C37 H33 3.5454 no .
C37 H47 3.5171 no .
C37 H49 2.9670 no .
C37 H58 2.9795 no .
C37 H59 2.3214 no .
C32 H13 3.2274 no .
C32 H15 3.2249 no .
C32 H33 3.4358 no .
C38 H8 3.2339 no .
C38 H10 3.2405 no .
C39 H3 2.2744 no .
C39 H7 3.2441 no .
C39 H9 3.2435 no .
C39 H57 2.9437 no .
C40 H8 3.2215 no .
C40 H18 3.4145 no .
C41 H7 3.2445 no .
C41 H11 3.2434 no .
C42 H10 3.2218 no .
C43 H3 2.9692 no .
C43 H9 3.2447 no .
C43 H11 3.2450 no .
C43 H57 2.3056 no .
C44 H68 2.7700 no .
C44 H69 2.7092 no .
C44 H70 3.3362 no .
C46 H53 3.1465 no .
C46 H54 2.4992 no .
C46 H55 3.1578 no .
H1 H5 2.1618 no .
H1 H18 3.0593 no .
H1 H20 2.0934 no .
H1 H21 2.7099 no .
H1 H22 3.4986 no .
H2 H17 2.8767 no .
H2 H23 3.4953 no .
H2 H24 2.7185 no .
H2 H25 2.1023 no .
H2 H27 3.5843 no .
H2 H29 3.3949 no .
H2 H30 2.1415 no .
H2 H31 2.3228 no .
H3 H7 3.2860 no .
H3 H11 2.1748 no .
H3 H26 3.0555 no .
H3 H46 3.5492 no .
H4 H38 2.3067 no .
H4 H40 3.2358 no .
H4 H42 2.3732 no .
H4 H43 3.2400 no .
H4 H50 2.1968 no .
H4 H51 3.3847 no .
H4 H52 2.2359 no .
H6 H63 2.1798 no .
H7 H8 2.3230 no .
H7 H57 2.2264 no .
H8 H9 2.3080 no .
H9 H10 2.3006 no .
H10 H11 2.3269 no .
H10 H17 3.1378 no .
H10 H18 2.9676 no .
H11 H26 2.8482 no .
H11 H27 2.7952 no .
H11 H57 3.2506 no .
H12 H13 2.3249 no .
H12 H47 2.6836 no .
H12 H48 3.5743 no .
H12 H49 2.2776 no .
H12 H58 3.3147 no .
H12 H59 2.2754 no .
H13 H14 2.3127 no .
H13 H49 3.4258 no .
H14 H15 2.3026 no .
H15 H16 2.3098 no .
H15 H32 3.0928 no .
H16 H58 2.1171 no .
H16 H59 3.2011 no .
H17 H20 3.5244 no .
H17 H22 3.5678 no .
H17 H23 3.0727 no .
H17 H24 3.5788 no .
H17 H25 2.5238 no .
H18 H20 2.4468 no .
H18 H21 3.5220 no .
H18 H22 2.9003 no .
H18 H23 3.5483 no .
H18 H25 3.5446 no .
H19 H20 2.9815 no .
H19 H21 3.5776 no .
H19 H22 2.5330 no .
H19 H23 2.4824 no .
H19 H24 3.5272 no .
H19 H25 2.8174 no .
H20 H23 3.4855 no .
H20 H24 3.5771 no .
H21 H23 2.8800 no .
H21 H24 2.5410 no .
H21 H25 3.5649 no .
H22 H23 2.3965 no .
H22 H24 2.9650 no .
H22 H25 3.4906 no .
H26 H29 3.5194 no .
H26 H30 3.5580 no .
H26 H32 3.5876 no .
H26 H33 2.5463 no .
H26 H34 3.0158 no .
H27 H29 2.8675 no .
H27 H30 2.5002 no .
H27 H31 3.5466 no .
H27 H33 3.5753 no .
H27 H34 3.5523 no .
H28 H29 2.4587 no .
H28 H30 2.9951 no .
H28 H31 3.5376 no .
H28 H32 3.5457 no .
H28 H33 2.9130 no .
H28 H34 2.4896 no .
H29 H32 2.9745 no .
H29 H33 3.5301 no .
H29 H34 2.4591 no .
H30 H32 3.5334 no .
H30 H34 3.5217 no .
H31 H32 2.4631 no .
H31 H33 3.5231 no .
H31 H34 2.8572 no .
H35 H38 3.5354 no .
H35 H39 2.8598 no .
H35 H40 2.4991 no .
H35 H41 3.4813 no .
H35 H43 3.5922 no .
H35 H63 2.3553 no .
H36 H38 3.5326 no .
H36 H39 2.4677 no .
H36 H40 3.0077 no .
H36 H41 2.3857 no .
H36 H42 3.4829 no .
H36 H43 2.9683 no .
H36 H63 3.4630 no .
H37 H39 3.5266 no .
H37 H40 3.5603 no .
H37 H41 2.8894 no .
H37 H42 3.5815 no .
H37 H43 2.5681 no .
H37 H63 2.2261 no .
H38 H41 2.9823 no .
H38 H42 2.4304 no .
H38 H43 3.5118 no .
H39 H41 2.5646 no .
H39 H42 2.9119 no .
H39 H43 3.5840 no .
H40 H41 3.5955 no .
H40 H42 3.5141 no .
H44 H47 3.5024 no .
H44 H48 2.4233 no .
H44 H49 2.8887 no .
H44 H50 2.9910 no .
H44 H51 2.4968 no .
H44 H52 3.5537 no .
H45 H48 3.5144 no .
H45 H49 3.5904 no .
H45 H50 2.4548 no .
H45 H51 2.8648 no .
H45 H52 3.5195 no .
H46 H48 3.0082 no .
H46 H49 2.5778 no .
H46 H50 3.5281 no .
H46 H51 3.5422 no .
H47 H50 3.5340 no .
H47 H51 2.9171 no .
H47 H52 2.4689 no .
H48 H50 3.5235 no .
H48 H51 2.4511 no .
H48 H52 2.9167 no .
H49 H51 3.5233 no .
H49 H52 3.5334 no .
H53 H68 3.5665 no .
H53 H69 3.1461 no .
H54 H68 2.5552 no .
H54 H69 2.4595 no .
H54 H70 3.4286 no .
H55 H68 3.2002 no .
H55 H69 3.5094 no .
O3 H1 3.4044 no 3_655
O3 H5 3.1916 no 3_655
O3 H16 2.9827 no 3_655
O3 H40 3.0135 no 3_755
O3 H54 2.7293 no 3_755
O3 H58 3.1051 no 3_655
O3 H68 2.7432 no 3_755
O3 H69 3.0366 no 3_755
O4 H5 3.5347 no 3_655
O4 H16 3.3373 no 3_655
O4 H27 3.2586 no 4_565
O4 H28 2.5719 no 4_565
O4 H29 3.2483 no 4_565
O4 H58 2.0604 no 3_655
O4 H59 3.0577 no 3_655
O5 H3 3.2520 no .
O5 H7 2.8537 no .
O5 H24 2.7799 no 1_655
O5 H41 3.4036 no 2_755
O5 H42 3.5322 no 2_755
O5 H57 1.9484 no .
N1 H70 3.5671 no .
N3 H27 3.3637 no 2_645
N3 H29 3.5443 no 2_645
N3 H30 3.0912 no 2_645
N4 H41 3.1432 no 2_755
N4 H42 3.4425 no 2_755
N5 H5 3.1672 no 3_655
N5 H16 3.5857 no 3_655
N5 H28 3.4776 no 4_565
N5 H40 3.4652 no 3_755
N5 H58 2.9444 no 3_655
C1 H30 3.4637 no 2_645
C1 H69 3.4696 no .
C1 H70 3.5670 no .
C2 H29 3.5445 no 2_645
C2 H30 3.5563 no 2_645
C2 H31 3.4501 no 2_645
C2 H69 2.8472 no .
C2 H70 3.4324 no .
C3 H69 3.1776 no .
C4 H15 3.5943 no 1_655
C4 H25 3.5035 no 2_645
C4 H53 3.1988 no .
C5 H53 3.2039 no .
C7 H70 3.3820 no .
C8 H5 3.5476 no 3_655
C11 H55 3.4330 no 1_455
C12 H55 2.9822 no 1_455
C13 H55 2.8312 no 1_455
C14 H55 3.2197 no 1_455
C17 H3 3.0403 no 2_745
C17 H24 3.4883 no 2_645
C17 H46 3.3641 no 2_745
C17 H57 3.3954 no 2_745
C18 H8 3.4206 no 3_755
C18 H21 3.2253 no 3_655
C18 H22 3.2104 no 3_655
C18 H44 3.5585 no 2_745
C18 H69 3.5534 no .
C18 H70 3.3982 no 3_755
C19 H16 3.5314 no 1_655
C19 H26 3.5281 no 2_745
C19 H27 3.5611 no 2_745
C19 H69 3.5987 no .
C21 H9 3.4747 no 4_566
C21 H51 3.3544 no 3_756
C22 H15 3.3182 no 1_655
C22 H19 3.1842 no 4_666
C22 H48 3.3428 no 3_756
C22 H51 3.1378 no 3_756
C22 H52 3.4398 no 3_756
C23 H22 3.2102 no 4_666
C23 H36 3.3185 no 2_755
C23 H41 3.1683 no 2_755
C23 H53 3.2929 no .
C25 H34 3.4614 no 4_565
C25 H37 2.8260 no 3_655
C25 H44 3.5011 no 4_465
C25 H68 3.3638 no 1_455
C26 H42 3.4474 no 2_655
C26 H47 3.4852 no 2_655
C26 H52 3.4403 no 2_655
C26 H55 3.5981 no 1_455
C27 H14 2.9886 no 4_565
C27 H34 3.5558 no 4_565
C27 H47 3.2445 no 2_655
C27 H51 3.4960 no 4_465
C29 H9 3.3298 no 4_566
C29 H18 3.2278 no 4_566
C29 H20 3.1987 no 4_566
C30 H39 3.0301 no 2_755
C30 H58 3.5412 no 2_655
C30 H59 3.4067 no 2_655
C31 H20 3.4195 no 4_566
C31 H59 2.8649 no 2_655
C33 H27 3.5800 no 2_645
C33 H38 3.3466 no 1_455
C33 H40 3.4734 no 1_455
C33 H53 3.5798 no 1_455
C33 H54 3.0641 no 1_455
C34 H38 3.1696 no 1_455
C34 H50 3.1071 no 1_455
C34 H53 3.3395 no 1_455
C34 H54 3.4509 no 1_455
C35 H10 3.1151 no 2_645
C35 H13 3.5002 no 3_656
C35 H18 3.2874 no 4_566
C35 H19 3.3122 no 4_566
C35 H50 3.3894 no 1_455
C36 H9 3.2792 no 4_566
C36 H10 2.9361 no 2_645
C36 H13 3.3267 no 3_656
C36 H17 3.4181 no 2_645
C37 H9 3.5466 no 4_566
C37 H17 3.4708 no 2_645
C32 H27 3.2487 no 2_645
C32 H30 3.5938 no 2_645
C41 H33 3.4225 no 4_565
C41 H34 3.3554 no 4_565
C41 H48 3.3695 no 4_565
C41 H49 3.3830 no 4_565
C42 H28 3.5418 no 4_565
C42 H36 3.2885 no 3_755
C44 H15 3.2000 no 1_655
C44 H16 2.9933 no 1_655
C44 H24 3.4512 no 1_655
C44 H40 3.5520 no .
C44 H45 3.3753 no .
C45 H21 3.2594 no 1_655
C45 H24 3.0924 no 1_655
C45 H57 3.1345 no .
C46 H6 3.3973 no 3_755
C46 H21 3.0966 no 1_655
C46 H35 3.2491 no 3_755
C46 H63 3.3727 no .
C46 H69 3.5823 no 3_755
C46 H70 3.4379 no 3_755
H1 O3 3.4044 no 3_655
H1 H29 3.4950 no 4_565
H1 H34 3.1080 no 4_565
H2 H43 3.3164 no 2_655
H2 H55 3.0596 no 1_455
H3 O5 3.2520 no .
H3 C17 3.0403 no 2_755
H3 H38 3.4827 no 2_755
H3 H39 3.2113 no 2_755
H3 H41 2.4772 no 2_755
H3 H42 2.7556 no 2_755
H4 H15 3.1000 no 1_655
H4 H25 3.3963 no 2_645
H4 H53 3.4240 no .
H5 O3 3.1916 no 3_655
H5 O4 3.5347 no 3_655
H5 N5 3.1672 no 3_655
H5 C8 3.5476 no 3_655
H5 H28 3.2802 no 4_565
H5 H29 3.4575 no 4_565
H6 C46 3.3973 no 3_755
H6 H68 2.7015 no 3_755
H6 H69 3.3273 no 3_755
H6 H70 3.0572 no .
H7 O5 2.8537 no .
H7 H35 3.1740 no 3_755
H7 H36 3.1975 no 3_755
H7 H70 3.0464 no .
H8 C18 3.4206 no 3_755
H8 H26 3.2012 no 4_565
H8 H28 3.1264 no 4_565
H8 H35 3.5100 no 3_755
H8 H36 2.5747 no 3_755
H8 H39 3.1008 no 3_755
H8 H44 3.4661 no 4_565
H8 H46 3.5512 no 4_565
H9 C21 3.4747 no 4_565
H9 C29 3.3298 no 4_565
H9 C36 3.2792 no 4_565
H9 C37 3.5466 no 4_565
H9 H13 3.1094 no 4_565
H9 H33 2.7381 no 4_565
H9 H34 3.0399 no 4_565
H9 H48 3.2365 no 4_565
H9 H49 2.8467 no 4_565
H10 C35 3.1151 no 2_655
H10 C36 2.9361 no 2_655
H10 H13 2.7583 no 2_655
H10 H13 3.1673 no 4_565
H10 H14 3.0416 no 2_655
H11 H38 3.3669 no 2_755
H11 H39 3.5475 no 2_755
H12 H17 3.0184 no 2_645
H12 H30 3.2533 no 2_645
H13 C35 3.5002 no 3_656
H13 C36 3.3267 no 3_656
H13 H9 3.1094 no 4_566
H13 H10 2.7583 no 2_645
H13 H10 3.1673 no 4_566
H13 H13 2.6130 no 3_656
H13 H14 2.9703 no 3_656
H13 H17 2.9283 no 2_645
H14 C27 2.9886 no 4_566
H14 H10 3.0416 no 2_645
H14 H13 2.9703 no 3_656
H14 H17 3.0688 no 4_566
H14 H18 2.8196 no 4_566
H14 H19 2.5872 no 4_566
H14 H50 2.9498 no 1_455
H15 C4 3.5943 no 1_455
H15 C22 3.3182 no 1_455
H15 C44 3.2000 no 1_455
H15 H4 3.1000 no 1_455
H15 H19 3.5812 no 4_566
H15 H38 2.9441 no 1_455
H15 H40 3.5583 no 1_455
H15 H45 3.2759 no 1_455
H15 H50 2.3615 no 1_455
H15 H53 2.6076 no 1_455
H15 H54 3.0564 no 1_455
H15 H55 3.4832 no 1_455
H16 O3 2.9827 no 3_655
H16 O4 3.3373 no 3_655
H16 N5 3.5857 no 3_655
H16 C19 3.5314 no 1_455
H16 C44 2.9933 no 1_455
H16 H38 3.2617 no 1_455
H16 H40 2.9798 no 1_455
H16 H53 3.1069 no 1_455
H16 H54 2.2747 no 1_455
H16 H55 3.1847 no 1_455
H17 C36 3.4181 no 2_655
H17 C37 3.4708 no 2_655
H17 H12 3.0184 no 2_655
H17 H13 2.9283 no 2_655
H17 H14 3.0688 no 4_565
H17 H47 2.7454 no 2_655
H18 C29 3.2278 no 4_565
H18 C35 3.2874 no 4_565
H18 H14 2.8196 no 4_565
H18 H32 3.0590 no 4_565
H18 H33 3.4560 no 4_565
H18 H34 2.6889 no 4_565
H19 C22 3.1842 no 4_465
H19 C35 3.3122 no 4_565
H19 H14 2.5872 no 4_565
H19 H15 3.5812 no 4_565
H19 H44 3.5322 no 4_465
H19 H47 2.9190 no 2_655
H19 H50 2.9125 no 4_465
H19 H51 2.5882 no 4_465
H20 C29 3.1987 no 4_565
H20 C31 3.4195 no 4_565
H20 H29 2.9289 no 4_565
H20 H31 3.1463 no 4_565
H20 H32 2.9965 no 4_565
H20 H34 2.5887 no 4_565
H20 H37 3.0158 no 3_655
H21 C18 3.2253 no 3_655
H21 C45 3.2594 no 1_455
H21 C46 3.0966 no 1_455
H21 H35 3.2597 no 3_655
H21 H36 3.4347 no 3_655
H21 H37 2.5326 no 3_655
H21 H63 3.4973 no 3_655
H21 H68 2.4316 no 1_455
H21 H70 3.2961 no 1_455
H22 C18 3.2104 no 3_655
H22 C23 3.2102 no 4_465
H22 H32 3.4979 no 4_565
H22 H36 3.1395 no 3_655
H22 H37 2.4820 no 3_655
H22 H44 2.5722 no 4_465
H22 H45 2.9865 no 4_465
H23 H44 2.9424 no 4_465
H23 H47 3.3522 no 2_655
H23 H48 3.5569 no 4_465
H23 H51 2.8394 no 4_465
H23 H52 2.8994 no 2_655
H24 O5 2.7799 no 1_455
H24 C17 3.4883 no 2_655
H24 C44 3.4512 no 1_455
H24 C45 3.0924 no 1_455
H24 H42 3.0014 no 2_655
H24 H43 3.1237 no 2_655
H24 H55 2.8808 no 1_455
H25 C4 3.5035 no 2_655
H25 H4 3.3963 no 2_655
H25 H42 3.1994 no 2_655
H25 H43 3.2294 no 2_655
H25 H47 2.8752 no 2_655
H25 H52 3.1012 no 2_655
H26 C19 3.5281 no 2_755
H26 H8 3.2012 no 4_566
H26 H39 2.6493 no 2_755
H27 O4 3.2586 no 4_566
H27 N3 3.3637 no 2_655
H27 C19 3.5611 no 2_755
H27 C33 3.5800 no 2_655
H27 C32 3.2487 no 2_655
H27 H38 3.4745 no 2_755
H27 H39 2.9490 no 2_755
H27 H58 2.9410 no 2_655
H27 H59 2.7701 no 2_655
H28 O4 2.5719 no 4_566
H28 N5 3.4776 no 4_566
H28 C42 3.5418 no 4_566
H28 H5 3.2802 no 4_566
H28 H8 3.1264 no 4_566
H28 H39 2.9845 no 2_755
H28 H58 3.2904 no 2_655
H28 H59 3.4374 no 2_655
H29 O4 3.2483 no 4_566
H29 N3 3.5443 no 2_655
H29 C2 3.5445 no 2_655
H29 H1 3.4950 no 4_566
H29 H5 3.4575 no 4_566
H29 H20 2.9289 no 4_566
H29 H58 3.4413 no 2_655
H29 H59 2.8137 no 2_655
H29 H63 3.3752 no 2_655
H30 N3 3.0912 no 2_655
H30 C1 3.4637 no 2_655
H30 C2 3.5563 no 2_655
H30 C32 3.5938 no 2_655
H30 H12 3.2533 no 2_655
H30 H58 3.2801 no 2_655
H30 H59 2.1406 no 2_655
H31 C2 3.4501 no 2_655
H31 H20 3.1463 no 4_566
H31 H37 3.2246 no 2_655
H31 H43 2.7641 no 2_655
H31 H59 3.5928 no 2_655
H31 H63 3.4398 no 2_655
H32 H18 3.0590 no 4_566
H32 H20 2.9965 no 4_566
H32 H22 3.4979 no 4_566
H32 H55 3.4239 no 1_455
H33 C41 3.4225 no 4_566
H33 H9 2.7381 no 4_566
H33 H18 3.4560 no 4_566
H34 C25 3.4614 no 4_566
H34 C27 3.5558 no 4_566
H34 C41 3.3554 no 4_566
H34 H1 3.1080 no 4_566
H34 H9 3.0399 no 4_566
H34 H18 2.6889 no 4_566
H34 H20 2.5887 no 4_566
H35 C46 3.2491 no 3_755
H35 H7 3.1740 no 3_755
H35 H8 3.5100 no 3_755
H35 H21 3.2597 no 3_655
H35 H68 3.0962 no 3_755
H35 H69 2.7894 no .
H35 H70 2.5527 no 3_755
H36 C23 3.3185 no 2_745
H36 C42 3.2885 no 3_755
H36 H7 3.1975 no 3_755
H36 H8 2.5747 no 3_755
H36 H21 3.4347 no 3_655
H36 H22 3.1395 no 3_655
H36 H44 2.8491 no 2_745
H36 H45 3.5801 no 2_745
H36 H46 3.0401 no 2_745
H37 C25 2.8260 no 3_655
H37 H20 3.0158 no 3_655
H37 H21 2.5326 no 3_655
H37 H22 2.4820 no 3_655
H37 H31 3.2246 no 2_645
H37 H44 3.4065 no 2_745
H37 H68 3.3941 no 3_755
H37 H70 3.5216 no 3_755
H38 C33 3.3466 no 1_655
H38 C34 3.1696 no 1_655
H38 H3 3.4827 no 2_745
H38 H11 3.3669 no 2_745
H38 H15 2.9441 no 1_655
H38 H16 3.2617 no 1_655
H38 H27 3.4745 no 2_745
H39 C30 3.0301 no 2_745
H39 H3 3.2113 no 2_745
H39 H8 3.1008 no 3_755
H39 H11 3.5475 no 2_745
H39 H26 2.6493 no 2_745
H39 H27 2.9490 no 2_745
H39 H28 2.9845 no 2_745
H40 O3 3.0135 no 3_755
H40 N5 3.4652 no 3_755
H40 C33 3.4734 no 1_655
H40 C44 3.5520 no .
H40 H15 3.5583 no 1_655
H40 H16 2.9798 no 1_655
H40 H53 3.5171 no .
H40 H54 2.8623 no .
H40 H69 2.8296 no .
H41 O5 3.4036 no 2_745
H41 N4 3.1432 no 2_745
H41 C23 3.1683 no 2_745
H41 H3 2.4772 no 2_745
H41 H44 3.4074 no 2_745
H41 H45 3.1481 no 2_745
H41 H46 2.5038 no 2_745
H41 H57 2.9041 no 2_745
H42 O5 3.5322 no 2_745
H42 N4 3.4425 no 2_745
H42 C26 3.4474 no 2_645
H42 H3 2.7556 no 2_745
H42 H24 3.0014 no 2_645
H42 H25 3.1994 no 2_645
H42 H57 3.0498 no 2_745
H43 H2 3.3164 no 2_645
H43 H24 3.1237 no 2_645
H43 H25 3.2294 no 2_645
H43 H31 2.7641 no 2_645
H43 H45 3.4155 no 2_745
H43 H46 3.4771 no 2_745
H43 H55 3.4564 no 2_745
H44 C18 3.5585 no 2_755
H44 C25 3.5011 no 4_666
H44 H8 3.4661 no 4_566
H44 H19 3.5322 no 4_666
H44 H22 2.5722 no 4_666
H44 H23 2.9424 no 4_666
H44 H36 2.8491 no 2_755
H44 H37 3.4065 no 2_755
H44 H41 3.4074 no 2_755
H45 C44 3.3753 no .
H45 H15 3.2759 no 1_655
H45 H22 2.9865 no 4_666
H45 H36 3.5801 no 2_755
H45 H41 3.1481 no 2_755
H45 H43 3.4155 no 2_755
H45 H53 2.5278 no .
H45 H55 3.5093 no .
H46 C17 3.3641 no 2_755
H46 H8 3.5512 no 4_566
H46 H36 3.0401 no 2_755
H46 H41 2.5038 no 2_755
H46 H43 3.4771 no 2_755
H46 H53 3.4579 no .
H47 C26 3.4852 no 2_645
H47 C27 3.2445 no 2_645
H47 H17 2.7454 no 2_645
H47 H19 2.9190 no 2_645
H47 H23 3.3522 no 2_645
H47 H25 2.8752 no 2_645
H47 H51 2.9342 no 3_756
H48 C22 3.3428 no 3_756
H48 C41 3.3695 no 4_566
H48 H9 3.2365 no 4_566
H48 H23 3.5569 no 4_666
H48 H50 3.5991 no 3_756
H48 H51 3.0114 no 3_756
H48 H52 2.9250 no 3_756
H49 C41 3.3830 no 4_566
H49 H9 2.8467 no 4_566
H50 C34 3.1071 no 1_655
H50 C35 3.3894 no 1_655
H50 H14 2.9498 no 1_655
H50 H15 2.3615 no 1_655
H50 H19 2.9125 no 4_666
H50 H48 3.5991 no 3_756
H50 H53 3.4255 no .
H51 C21 3.3544 no 3_756
H51 C22 3.1378 no 3_756
H51 C27 3.4960 no 4_666
H51 H19 2.5882 no 4_666
H51 H23 2.8394 no 4_666
H51 H47 2.9342 no 3_756
H51 H48 3.0114 no 3_756
H51 H51 2.7706 no 3_756
H51 H52 2.6844 no 3_756
H52 C22 3.4398 no 3_756
H52 C26 3.4403 no 2_645
H52 H23 2.8994 no 2_645
H52 H25 3.1012 no 2_645
H52 H48 2.9250 no 3_756
H52 H51 2.6844 no 3_756
H52 H52 3.4131 no 3_756
H53 C4 3.1988 no .
H53 C5 3.2039 no .
H53 C23 3.2929 no .
H53 C33 3.5798 no 1_655
H53 C34 3.3395 no 1_655
H53 H4 3.4240 no .
H53 H15 2.6076 no 1_655
H53 H16 3.1069 no 1_655
H53 H40 3.5171 no .
H53 H45 2.5278 no .
H53 H46 3.4579 no .
H53 H50 3.4255 no .
H54 O3 2.7293 no 3_755
H54 C33 3.0641 no 1_655
H54 C34 3.4509 no 1_655
H54 H15 3.0564 no 1_655
H54 H16 2.2747 no 1_655
H54 H40 2.8623 no .
H55 C11 3.4330 no 1_655
H55 C12 2.9822 no 1_655
H55 C13 2.8312 no 1_655
H55 C14 3.2197 no 1_655
H55 C26 3.5981 no 1_655
H55 H2 3.0596 no 1_655
H55 H15 3.4832 no 1_655
H55 H16 3.1847 no 1_655
H55 H24 2.8808 no 1_655
H55 H32 3.4239 no 1_655
H55 H43 3.4564 no 2_755
H55 H45 3.5093 no .
H57 O5 1.9484 no .
H57 C17 3.3954 no 2_755
H57 C45 3.1345 no .
H57 H41 2.9041 no 2_755
H57 H42 3.0498 no 2_755
H58 O3 3.1051 no 3_655
H58 O4 2.0604 no 3_655
H58 N5 2.9444 no 3_655
H58 C30 3.5412 no 2_645
H58 H27 2.9410 no 2_645
H58 H28 3.2904 no 2_645
H58 H29 3.4413 no 2_645
H58 H30 3.2801 no 2_645
H59 O4 3.0577 no 3_655
H59 C30 3.4067 no 2_645
H59 C31 2.8649 no 2_645
H59 H27 2.7701 no 2_645
H59 H28 3.4374 no 2_645
H59 H29 2.8137 no 2_645
H59 H30 2.1406 no 2_645
H59 H31 3.5928 no 2_645
H63 C46 3.3727 no .
H63 H21 3.4973 no 3_655
H63 H29 3.3752 no 2_645
H63 H31 3.4398 no 2_645
H63 H68 2.9957 no 3_755
H63 H69 2.7518 no .
H63 H70 3.2338 no .
H63 H70 3.4020 no 3_755
H68 O3 2.7432 no 3_755
H68 C25 3.3638 no 1_655
H68 H6 2.7015 no 3_755
H68 H21 2.4316 no 1_655
H68 H35 3.0962 no 3_755
H68 H37 3.3941 no 3_755
H68 H63 2.9957 no 3_755
H68 H70 3.5461 no 3_755
H69 O3 3.0366 no 3_755
H69 C1 3.4696 no .
H69 C2 2.8472 no .
H69 C3 3.1776 no .
H69 C18 3.5534 no .
H69 C19 3.5987 no .
H69 C46 3.5823 no 3_755
H69 H6 3.3273 no 3_755
H69 H35 2.7894 no .
H69 H40 2.8296 no .
H69 H63 2.7518 no .
H69 H69 3.5296 no 3_755
H69 H70 2.9980 no 3_755
H70 N1 3.5671 no .
H70 C1 3.5670 no .
H70 C2 3.4324 no .
H70 C7 3.3820 no .
H70 C18 3.3982 no 3_755
H70 C46 3.4379 no 3_755
H70 H6 3.0572 no .
H70 H7 3.0464 no .
H70 H21 3.2961 no 1_655
H70 H35 2.5527 no 3_755
H70 H37 3.5216 no 3_755
H70 H63 3.2338 no .
H70 H63 3.4020 no 3_755
H70 H68 3.5461 no 3_755
H70 H69 2.9980 no 3_755
H70 H70 3.2297 no 3_755

loop_
_geom_hbond_atom_site_label_D
_geom_hbond_atom_site_label_H
_geom_hbond_atom_site_label_A
_geom_hbond_site_symmetry_A
_geom_hbond_distance_DA
_geom_hbond_distance_DH
_geom_hbond_distance_HA
_geom_hbond_angle_DHA
_geom_hbond_publ_flag
N3 H58 O4 3_655 2.8966(17) 0.970 2.060 143.3 no
N4 H57 O5 . 2.869(2) 0.970 1.948 157.6 no

loop_
_geom_torsion_atom_site_label_1
_geom_torsion_atom_site_label_2
_geom_torsion_atom_site_label_3
_geom_torsion_atom_site_label_4
_geom_torsion
_geom_torsion_publ_flag
O1 Rh1 O2 C15 176.53(7) no
O2 Rh1 O1 C6 173.99(7) no
O1 Rh1 N1 C1 6.67(7) no
O1 Rh1 N1 C7 -178.49(10) no
N1 Rh1 O1 C6 -4.77(7) no
O1 Rh1 N3 C32 72.49(9) no
N3 Rh1 O1 C6 79.78(8) no
O1 Rh1 N4 C38 176.85(9) no
N4 Rh1 O1 C6 -99.72(8) no
O2 Rh1 N2 C9 178.10(11) no
O2 Rh1 N2 C10 2.01(8) no
N2 Rh1 O2 C15 -2.53(7) no
O2 Rh1 N3 C32 -24.17(9) no
N3 Rh1 O2 C15 -91.96(7) no
O2 Rh1 N4 C38 -86.32(9) no
N4 Rh1 O2 C15 91.02(7) no
N1 Rh1 N2 C9 -3.13(11) no
N1 Rh1 N2 C10 -179.21(8) no
N2 Rh1 N1 C1 -174.27(8) no
N2 Rh1 N1 C7 0.57(10) no
N1 Rh1 N3 C32 155.15(9) no
N3 Rh1 N1 C1 -85.05(8) no
N3 Rh1 N1 C7 89.79(10) no
N1 Rh1 N4 C38 94.42(9) no
N4 Rh1 N1 C1 91.97(8) no
N4 Rh1 N1 C7 -93.18(10) no
N2 Rh1 N3 C32 -107.37(9) no
N3 Rh1 N2 C9 -87.79(10) no
N3 Rh1 N2 C10 96.12(8) no
N2 Rh1 N4 C38 -3.29(9) no
N4 Rh1 N2 C9 91.72(10) no
N4 Rh1 N2 C10 -84.37(8) no
Rh1 O1 C6 C1 1.94(16) no
Rh1 O1 C6 C5 -177.64(9) no
Rh1 O2 C15 C10 2.64(16) no
Rh1 O2 C15 C14 -175.40(9) no
Rh1 N1 C1 C2 172.35(10) no
Rh1 N1 C1 C6 -7.42(14) no
Rh1 N1 C7 C8 2.0(2) no
C1 N1 C7 C8 176.19(12) no
C7 N1 C1 C2 -2.3(2) no
C7 N1 C1 C6 177.88(13) no
Rh1 N2 C9 C8 3.2(2) no
Rh1 N2 C10 C11 174.26(10) no
Rh1 N2 C10 C15 -1.21(15) no
C9 N2 C10 C11 -1.7(2) no
C9 N2 C10 C15 -177.18(13) no
C10 N2 C9 C8 178.77(12) no
Rh1 N3 C32 C33 98.25(13) no
Rh1 N3 C32 C37 -81.73(14) no
Rh1 N4 C38 C39 91.98(14) no
Rh1 N4 C38 C43 -84.92(15) no
O3 N5 C8 C7 1.2(2) no
O3 N5 C8 C9 -176.73(12) no
O4 N5 C8 C7 -179.40(11) no
O4 N5 C8 C9 2.62(19) no
N1 C1 C2 C3 178.83(12) no
N1 C1 C6 O1 3.64(19) no
N1 C1 C6 C5 -176.77(11) no
C2 C1 C6 O1 -176.14(13) no
C2 C1 C6 C5 3.4(2) no
C6 C1 C2 C3 -1.4(2) no
C1 C2 C3 C4 -1.0(2) no
C1 C2 C3 C16 177.58(12) no
C2 C3 C4 C5 1.4(2) no
C2 C3 C16 C17 -117.98(15) no
C2 C3 C16 C18 1.3(2) no
C2 C3 C16 C19 122.29(15) no
C4 C3 C16 C17 60.56(17) no
C4 C3 C16 C18 179.86(12) no
C4 C3 C16 C19 -59.17(18) no
C16 C3 C4 C5 -177.23(12) no
C3 C4 C5 C6 0.6(2) no
C3 C4 C5 C20 -178.14(13) no
C4 C5 C6 O1 176.61(13) no
C4 C5 C6 C1 -3.0(2) no
C4 C5 C20 C21 -120.66(14) no
C4 C5 C20 C22 -0.71(19) no
C4 C5 C20 C23 118.92(14) no
C6 C5 C20 C21 60.62(17) no
C6 C5 C20 C22 -179.42(12) no
C6 C5 C20 C23 -59.80(17) no
C20 C5 C6 O1 -4.6(2) no
C20 C5 C6 C1 175.81(12) no
N1 C7 C8 N5 179.37(13) no
N1 C7 C8 C9 -3.0(3) no
N5 C8 C9 N2 177.63(13) no
C7 C8 C9 N2 0.0(3) no
N2 C10 C11 C12 -175.28(12) no
N2 C10 C15 O2 -1.0(2) no
N2 C10 C15 C14 177.10(11) no
C11 C10 C15 O2 -176.65(13) no
C11 C10 C15 C14 1.4(2) no
C15 C10 C11 C12 -0.2(2) no
C10 C11 C12 C13 -1.1(2) no
C10 C11 C12 C24 173.20(12) no
C11 C12 C13 C14 1.0(2) no
C11 C12 C24 C25 29.78(19) no
C11 C12 C24 C26 150.68(13) no
C11 C12 C24 C27 -89.47(16) no
C13 C12 C24 C25 -156.11(13) no
C13 C12 C24 C26 -35.20(18) no
C13 C12 C24 C27 84.65(16) no
C24 C12 C13 C14 -173.33(12) no
C12 C13 C14 C15 0.2(2) no
C12 C13 C14 C28 176.59(13) no
C13 C14 C15 O2 176.59(13) no
C13 C14 C15 C10 -1.5(2) no
C13 C14 C28 C29 123.75(14) no
C13 C14 C28 C30 -115.31(15) no
C13 C14 C28 C31 4.3(2) no
C15 C14 C28 C29 -60.01(17) no
C15 C14 C28 C30 60.93(17) no
C15 C14 C28 C31 -179.49(12) no
C28 C14 C15 O2 0.2(2) no
C28 C14 C15 C10 -177.88(12) no
C34 C33 C32 N3 179.25(15) no
C34 C33 C32 C37 -0.8(3) no
C32 C33 C34 C35 0.5(3) no
C33 C34 C35 C36 0.3(3) no
C34 C35 C36 C37 -0.7(3) no
C35 C36 C37 C32 0.4(3) no
C36 C37 C32 N3 -179.68(15) no
C36 C37 C32 C33 0.3(3) no
N4 C38 C39 C40 -176.14(12) no
N4 C38 C43 C42 176.13(12) no
C39 C38 C43 C42 -0.7(2) no
C43 C38 C39 C40 0.7(2) no
C38 C39 C40 C41 -0.3(3) no
C39 C40 C41 C42 -0.0(3) no
C40 C41 C42 C43 0.0(3) no
C41 C42 C43 C38 0.4(3) no
